data_4340760
loop_
_publ_author_name
'Lin, Jian'
'Diefenbach, Kariem'
'Kikugawa, Naoki'
'Baumbach, Ryan E.'
'Albrecht-Schmitt, Thomas E'

_publ_section_title
;
 Dimensional and coordination number reductions in a large family of
 lanthanide tellurite sulfates.
;
_journal_issue 16
_journal_name_full 'Inorganic chemistry'
_journal_page_first 8555
_journal_page_last 8564
_journal_paper_doi 10.1021/ic501163x
_journal_volume 53
_journal_year 2014
_chemical_formula_moiety Er2(Te2O5)(SO4)2
_chemical_formula_sum 'Er2 O13 S2 Te2'
_chemical_formula_weight 861.84
_chemical_melting_point ?
_chemical_name_common 'Erbium tellurite sulfate'
_chemical_name_systematic
; 
 ? 
;
_space_group_IT_number 2
_symmetry_cell_setting triclinic
_symmetry_space_group_name_Hall '-P 1'
_symmetry_space_group_name_H-M 'P -1'
_atom_sites_solution_hydrogens none
_atom_sites_solution_primary direct
_atom_sites_solution_secondary difmap
_audit_creation_method SHELXL-97
_cell_angle_alpha 89.007(2)
_cell_angle_beta 87.485(2)
_cell_angle_gamma 72.328(2)
_cell_formula_units_Z 2
_cell_length_a 5.3243(11)
_cell_length_b 8.2705(17)
_cell_length_c 13.220(3)
_cell_measurement_reflns_used 2533
_cell_measurement_temperature 100(2)
_cell_measurement_theta_max 27.48
_cell_measurement_theta_min 1.54
_cell_volume 554.1(2)
_computing_cell_refinement 'smart saint'
_computing_data_collection smart
_computing_data_reduction SAINT
_computing_molecular_graphics 'SHELXP-97 (Sheldrick, 1997)'
_computing_publication_material 'SHELXCIF-97 (Sheldrick, 2000)'
_computing_structure_refinement 'SHELXL-97 (Sheldrick, 1997)'
_computing_structure_solution 'SHELXS-97 (Sheldrick, 1990)'
_diffrn_ambient_temperature 100(2)
_diffrn_detector_area_resol_mean 0
_diffrn_measured_fraction_theta_full 0.981
_diffrn_measured_fraction_theta_max 0.981
_diffrn_measurement_device_type 'BRUKER apex II'
_diffrn_measurement_method '0.5 wide w/ exposures'
_diffrn_radiation_monochromator 'Quazar optics'
_diffrn_radiation_source 'Imus microfocused'
_diffrn_radiation_type MoK\a
_diffrn_radiation_wavelength 0.71073
_diffrn_reflns_av_R_equivalents 0.0000
_diffrn_reflns_av_sigmaI/netI 0.0547
_diffrn_reflns_limit_h_max 6
_diffrn_reflns_limit_h_min -6
_diffrn_reflns_limit_k_max 10
_diffrn_reflns_limit_k_min -10
_diffrn_reflns_limit_l_max 17
_diffrn_reflns_limit_l_min 0
_diffrn_reflns_number 2485
_diffrn_reflns_theta_full 27.48
_diffrn_reflns_theta_max 27.48
_diffrn_reflns_theta_min 1.54
_exptl_absorpt_coefficient_mu 20.648
_exptl_absorpt_correction_T_max 0.662
_exptl_absorpt_correction_T_min 0.232
_exptl_absorpt_correction_type numerical
_exptl_absorpt_process_details SHELTXPREP
_exptl_crystal_colour Purple
_exptl_crystal_density_diffrn 5.165
_exptl_crystal_density_meas ?
_exptl_crystal_density_method 'not measured'
_exptl_crystal_description Tablet
_exptl_crystal_F_000 752
_exptl_crystal_size_max 0.075
_exptl_crystal_size_mid 0.065
_exptl_crystal_size_min 0.020
_refine_diff_density_max 2.603
_refine_diff_density_min -4.051
_refine_diff_density_rms 0.525
_refine_ls_extinction_method none
_refine_ls_goodness_of_fit_ref 1.144
_refine_ls_hydrogen_treatment none
_refine_ls_matrix_type full
_refine_ls_number_parameters 172
_refine_ls_number_reflns 2485
_refine_ls_number_restraints 60
_refine_ls_restrained_S_all 1.134
_refine_ls_R_factor_all 0.0382
_refine_ls_R_factor_gt 0.0337
_refine_ls_shift/su_max 0.000
_refine_ls_shift/su_mean 0.000
_refine_ls_structure_factor_coef Fsqd
_refine_ls_weighting_details 'calc w=1/[\s^2^(Fo^2^)+(0.0469P)^2^+8.6027P] where P=(Fo^2^+2Fc^2^)/3'
_refine_ls_weighting_scheme calc
_refine_ls_wR_factor_gt 0.0848
_refine_ls_wR_factor_ref 0.1086
_reflns_number_gt 2266
_reflns_number_total 2485
_reflns_threshold_expression >2sigma(I)
_cod_data_source_file ic501163x_si_002.cif
_cod_data_source_block Er4
_cod_depositor_comments
;
The following automatic conversions were performed:

'_chemical_melting_point' value 'N/A' was changed to '?' - the value
is undefined or not given.

'_symmetry_cell_setting' value
'Triclinic' changed to 'triclinic' according to
/usr/data/users/saulius/crontab/automatic-downloads/rss-feeds/ACS/lib/dictionaries/cif_core.dic
dictionary named 'cif_core.dic' version 2.4.2 from 2011-04-26.

Automatic conversion script
Id: cif_fix_values 2281 2013-09-26 08:29:07Z andrius 

 Adding full bibliography for 4340748--4340769.cif.

The following automatic conversions were performed:

'_exptl_crystal_density_meas' value 'N/A' was changed to '?' - the
value is perceived as not measured.

Automatic conversion script
Id: cif_fix_values 3008 2015-01-20 13:52:24Z robertas 
;
_cod_original_sg_symbol_H-M P-1
_cod_database_code 4340760

loop_
_symmetry_equiv_pos_as_xyz
'x, y, z'
'-x, -y, -z'

loop_
_atom_site_label
_atom_site_type_symbol
_atom_site_fract_x
_atom_site_fract_y
_atom_site_fract_z
_atom_site_U_iso_or_equiv
_atom_site_adp_type
_atom_site_occupancy
_atom_site_symmetry_multiplicity
_atom_site_calc_flag
_atom_site_refinement_flags
Er1 Er 0.75926(8) 0.77977(5) 0.12693(3) 0.00424(14) Uani 1 1 d .
Er2 Er 0.09200(8) 0.23390(5) 0.37988(3) 0.00419(14) Uani 1 1 d .
Te1 Te 0.46050(13) 0.44780(8) 0.11706(5) 0.00469(17) Uani 1 1 d .
Te2 Te 0.44073(13) 0.57818(8) 0.36581(5) 0.00447(17) Uani 1 1 d .
S1 S 0.7321(5) 0.9255(3) 0.37829(18) 0.0050(5) Uani 1 1 d .
S2 S 1.0978(5) 1.0896(3) 0.12552(18) 0.0058(5) Uani 1 1 d .
O1 O 0.5870(14) 0.5863(9) 0.2302(5) 0.0085(14) Uani 1 1 d U
O2 O 0.5956(13) 0.5997(8) 0.0369(5) 0.0035(13) Uani 1 1 d U
O3 O 0.1290(17) 0.5850(9) 0.1335(6) 0.0127(16) Uani 1 1 d .
O4 O 0.8654(15) 0.8404(9) 0.2856(6) 0.0107(15) Uani 1 1 d U
O5 O 0.8690(15) 1.0316(9) 0.1036(5) 0.0086(15) Uani 1 1 d .
O6 O 0.3339(14) 0.9473(9) 0.1378(5) 0.0083(14) Uani 1 1 d U
O7 O 0.8582(15) 0.7981(10) -0.0430(6) 0.0126(16) Uani 1 1 d U
O8 O 0.7346(14) 0.4440(9) 0.4261(5) 0.0067(14) Uani 1 1 d U
O9 O 0.3097(16) 0.4045(9) 0.3314(6) 0.0111(15) Uani 1 1 d U
O10 O 0.7758(15) 0.7960(9) 0.4595(5) 0.0084(14) Uani 1 1 d .
O11 O 1.0350(15) 1.1945(10) 0.2187(6) 0.0116(15) Uani 1 1 d U
O12 O 0.4471(14) 0.9922(9) 0.3617(5) 0.0075(14) Uani 1 1 d U
O13 O 0.8380(15) 1.0616(9) 0.4070(6) 0.0104(15) Uani 1 1 d U

loop_
_atom_site_aniso_label
_atom_site_aniso_U_11
_atom_site_aniso_U_22
_atom_site_aniso_U_33
_atom_site_aniso_U_23
_atom_site_aniso_U_13
_atom_site_aniso_U_12
Er1 0.0060(2) 0.0036(2) 0.0027(2) -0.00162(16) 0.00144(16) -0.00099(17)
Er2 0.0050(2) 0.0042(2) 0.0033(2) -0.00134(16) 0.00140(16) -0.00121(17)
Te1 0.0061(3) 0.0037(3) 0.0037(3) -0.0015(2) 0.0020(2) -0.0007(2)
Te2 0.0057(3) 0.0035(3) 0.0038(3) -0.0011(2) 0.0013(2) -0.0008(2)
S1 0.0072(12) 0.0038(11) 0.0042(11) -0.0018(9) 0.0014(9) -0.0020(9)
S2 0.0101(13) 0.0044(11) 0.0029(11) -0.0011(9) 0.0017(9) -0.0022(9)
O1 0.0093(17) 0.0082(17) 0.0078(17) -0.0003(10) 0.0000(10) -0.0026(10)
O2 0.0029(15) 0.0038(15) 0.0034(16) -0.0002(9) -0.0005(9) -0.0006(10)
O3 0.029(5) 0.005(4) 0.004(4) -0.002(3) 0.002(3) -0.005(3)
O4 0.0114(17) 0.0103(17) 0.0100(18) -0.0004(10) 0.0000(10) -0.0028(10)
O5 0.016(4) 0.004(3) 0.007(4) 0.001(3) -0.001(3) -0.005(3)
O6 0.0076(17) 0.0085(17) 0.0087(17) -0.0005(10) -0.0005(10) -0.0023(10)
O7 0.0132(18) 0.0127(18) 0.0123(18) -0.0004(10) 0.0001(10) -0.0047(10)
O8 0.0063(16) 0.0069(16) 0.0066(16) -0.0005(10) -0.0002(10) -0.0016(10)
O9 0.021(3) 0.009(3) 0.006(3) -0.001(2) 0.004(3) -0.010(3)
O10 0.013(4) 0.007(4) 0.006(3) -0.003(3) 0.001(3) -0.004(3)
O11 0.0125(18) 0.0112(18) 0.0111(18) -0.0004(10) -0.0002(10) -0.0034(10)
O12 0.0070(16) 0.0076(16) 0.0079(17) -0.0008(10) -0.0005(10) -0.0023(10)
O13 0.017(3) 0.008(3) 0.010(3) -0.003(2) 0.001(3) -0.008(3)

loop_
_atom_type_symbol
_atom_type_description
_atom_type_scat_dispersion_real
_atom_type_scat_dispersion_imag
_atom_type_scat_source
O O 0.0106 0.0060 'International Tables Vol C Tables 4.2.6.8 and 6.1.1.4'
S S 0.1246 0.1234 'International Tables Vol C Tables 4.2.6.8 and 6.1.1.4'
Te Te -0.5308 1.6751 'International Tables Vol C Tables 4.2.6.8 and 6.1.1.4'
Er Er -0.2586 4.9576 'International Tables Vol C Tables 4.2.6.8 and 6.1.1.4'

loop_
_geom_angle_atom_site_label_1
_geom_angle_atom_site_label_2
_geom_angle_atom_site_label_3
_geom_angle
_geom_angle_site_symmetry_1
_geom_angle_site_symmetry_3
O3 Er1 O6 168.2(3) 1_655 .
O3 Er1 O7 86.5(3) 1_655 .
O6 Er1 O7 101.2(3) . .
O3 Er1 O4 82.6(3) 1_655 .
O6 Er1 O4 96.0(3) . .
O7 Er1 O4 143.7(3) . .
O3 Er1 O2 89.5(3) 1_655 .
O6 Er1 O2 84.8(2) . .
O7 Er1 O2 69.9(3) . .
O4 Er1 O2 144.0(3) . .
O3 Er1 O5 104.9(3) 1_655 .
O6 Er1 O5 86.1(3) . .
O7 Er1 O5 73.5(3) . .
O4 Er1 O5 76.1(3) . .
O2 Er1 O5 139.6(2) . .
O3 Er1 O1 85.0(3) 1_655 .
O6 Er1 O1 83.2(3) . .
O7 Er1 O1 134.0(3) . .
O4 Er1 O1 79.4(3) . .
O2 Er1 O1 64.9(2) . .
O5 Er1 O1 152.0(2) . .
O3 Er1 Te1 87.0(2) 1_655 .
O6 Er1 Te1 82.98(19) . .
O7 Er1 Te1 98.49(19) . .
O4 Er1 Te1 115.32(19) . .
O2 Er1 Te1 28.91(17) . .
O5 Er1 Te1 164.89(19) . .
O1 Er1 Te1 36.03(17) . .
O9 Er2 O11 88.1(3) . 1_445
O9 Er2 O8 93.2(3) . 1_455
O11 Er2 O8 103.7(3) 1_445 1_455
O9 Er2 O10 96.3(3) . 2_666
O11 Er2 O10 164.8(3) 1_445 2_666
O8 Er2 O10 90.6(3) 1_455 2_666
O9 Er2 O13 171.2(3) . 1_445
O11 Er2 O13 83.7(3) 1_445 1_445
O8 Er2 O13 85.9(3) 1_455 1_445
O10 Er2 O13 92.4(3) 2_666 1_445
O9 Er2 O12 94.8(3) . 1_545
O11 Er2 O12 84.5(3) 1_445 1_545
O8 Er2 O12 168.8(3) 1_455 1_545
O10 Er2 O12 80.7(3) 2_666 1_545
O13 Er2 O12 87.3(3) 1_445 1_545
O3 Te1 O2 97.1(3) . .
O3 Te1 O2 92.1(3) . 2_665
O2 Te1 O2 73.5(3) . 2_665
O3 Te1 O1 90.3(3) . .
O2 Te1 O1 77.7(3) . .
O2 Te1 O1 151.1(3) 2_665 .
O3 Te1 Er1 95.1(2) . .
O2 Te1 Er1 35.7(2) . .
O2 Te1 Er1 109.17(18) 2_665 .
O1 Te1 Er1 41.99(19) . .
O8 Te2 O9 96.4(3) . .
O8 Te2 O1 99.4(3) . .
O9 Te2 O1 91.5(3) . .
O13 S1 O4 111.3(4) . .
O13 S1 O12 111.0(4) . .
O4 S1 O12 108.5(4) . .
O13 S1 O10 109.6(4) . .
O4 S1 O10 107.3(4) . .
O12 S1 O10 108.9(4) . .
O6 S2 O5 111.4(4) 1_655 .
O6 S2 O7 110.1(4) 1_655 2_775
O5 S2 O7 109.6(4) . 2_775
O6 S2 O11 110.3(4) 1_655 .
O5 S2 O11 109.0(4) . .
O7 S2 O11 106.3(5) 2_775 .
Te2 O1 Te1 116.2(3) . .
Te2 O1 Er1 137.8(4) . .
Te1 O1 Er1 102.0(3) . .
Te1 O2 Te1 106.5(3) . 2_665
Te1 O2 Er1 115.4(3) . .
Te1 O2 Er1 138.1(3) 2_665 .
Te1 O3 Er1 167.4(4) . 1_455
S1 O4 Er1 138.8(5) . .
S2 O5 Er1 135.7(5) . .
S2 O6 Er1 161.7(5) 1_455 .
S2 O7 Er1 145.2(5) 2_775 .
Te2 O8 Er2 136.9(4) . 1_655
Te2 O9 Er2 147.2(4) . .
S1 O10 Er2 137.9(4) . 2_666
S2 O11 Er2 151.2(5) . 1_665
S1 O12 Er2 142.1(4) . 1_565
S1 O13 Er2 153.2(5) . 1_665

loop_
_geom_bond_atom_site_label_1
_geom_bond_atom_site_label_2
_geom_bond_distance
_geom_bond_site_symmetry_2
Er1 O3 2.136(8) 1_655
Er1 O6 2.268(7) .
Er1 O7 2.298(8) .
Er1 O4 2.299(8) .
Er1 O2 2.309(7) .
Er1 O5 2.340(7) .
Er1 O1 2.444(7) .
Er1 Te1 3.5732(9) .
Er2 O9 2.154(7) .
Er2 O11 2.209(8) 1_445
Er2 O8 2.223(7) 1_455
Er2 O10 2.253(7) 2_666
Er2 O13 2.258(7) 1_445
Er2 O12 2.304(7) 1_545
Te1 O3 1.791(8) .
Te1 O2 1.911(7) .
Te1 O2 2.131(7) 2_665
Te1 O1 2.149(7) .
Te2 O8 1.827(7) .
Te2 O9 1.848(7) .
Te2 O1 1.931(7) .
S1 O13 1.465(7) .
S1 O4 1.467(8) .
S1 O12 1.474(8) .
S1 O10 1.478(8) .
S2 O6 1.451(8) 1_655
S2 O5 1.479(8) .
S2 O7 1.477(8) 2_775
S2 O11 1.485(8) .
O2 Te1 2.131(7) 2_665
O3 Er1 2.136(8) 1_455
O6 S2 1.451(8) 1_455
O7 S2 1.477(8) 2_775
O8 Er2 2.223(7) 1_655
O10 Er2 2.253(7) 2_666
O11 Er2 2.209(8) 1_665
O12 Er2 2.304(7) 1_565
O13 Er2 2.258(7) 1_665

loop_
_geom_torsion_atom_site_label_1
_geom_torsion_atom_site_label_2
_geom_torsion_atom_site_label_3
_geom_torsion_atom_site_label_4
_geom_torsion
_geom_torsion_site_symmetry_1
_geom_torsion_site_symmetry_4
O3 Er1 Te1 O3 170.4(4) 1_655 .
O6 Er1 Te1 O3 -3.3(3) . .
O7 Er1 Te1 O3 -103.6(3) . .
O4 Er1 Te1 O3 90.1(3) . .
O2 Er1 Te1 O3 -95.2(4) . .
O5 Er1 Te1 O3 -47.1(7) . .
O1 Er1 Te1 O3 84.8(4) . .
O3 Er1 Te1 O2 -94.4(4) 1_655 .
O6 Er1 Te1 O2 91.9(4) . .
O7 Er1 Te1 O2 -8.5(4) . .
O4 Er1 Te1 O2 -174.8(4) . .
O5 Er1 Te1 O2 48.1(8) . .
O1 Er1 Te1 O2 180.0(4) . .
O3 Er1 Te1 O2 -95.6(3) 1_655 2_665
O6 Er1 Te1 O2 90.7(3) . 2_665
O7 Er1 Te1 O2 -9.6(3) . 2_665
O4 Er1 Te1 O2 -175.9(3) . 2_665
O2 Er1 Te1 O2 -1.2(5) . 2_665
O5 Er1 Te1 O2 46.9(7) . 2_665
O1 Er1 Te1 O2 178.8(3) . 2_665
O3 Er1 Te1 O1 85.6(3) 1_655 .
O6 Er1 Te1 O1 -88.1(3) . .
O7 Er1 Te1 O1 171.6(4) . .
O4 Er1 Te1 O1 5.3(4) . .
O2 Er1 Te1 O1 -180.0(4) . .
O5 Er1 Te1 O1 -131.9(8) . .
O8 Te2 O1 Te1 108.8(4) . .
O9 Te2 O1 Te1 12.1(4) . .
O8 Te2 O1 Er1 -98.7(5) . .
O9 Te2 O1 Er1 164.5(5) . .
O3 Te1 O1 Te2 64.2(4) . .
O2 Te1 O1 Te2 161.4(4) . .
O2 Te1 O1 Te2 159.1(4) 2_665 .
Er1 Te1 O1 Te2 161.4(5) . .
O3 Te1 O1 Er1 -97.3(3) . .
O2 Te1 O1 Er1 0.0(3) . .
O2 Te1 O1 Er1 -2.3(7) 2_665 .
O3 Er1 O1 Te2 113.3(5) 1_655 .
O6 Er1 O1 Te2 -67.4(5) . .
O7 Er1 O1 Te2 -166.5(4) . .
O4 Er1 O1 Te2 30.0(5) . .
O2 Er1 O1 Te2 -154.8(6) . .
O5 Er1 O1 Te2 0.7(9) . .
Te1 Er1 O1 Te2 -154.9(7) . .
O3 Er1 O1 Te1 -91.8(3) 1_655 .
O6 Er1 O1 Te1 87.4(3) . .
O7 Er1 O1 Te1 -11.6(5) . .
O4 Er1 O1 Te1 -175.2(3) . .
O2 Er1 O1 Te1 0.0(2) . .
O5 Er1 O1 Te1 155.6(4) . .
O3 Te1 O2 Te1 -90.1(3) . 2_665
O2 Te1 O2 Te1 0.0 2_665 2_665
O1 Te1 O2 Te1 -178.8(4) . 2_665
Er1 Te1 O2 Te1 -178.9(5) . 2_665
O3 Te1 O2 Er1 88.8(4) . .
O2 Te1 O2 Er1 178.9(5) 2_665 .
O1 Te1 O2 Er1 0.0(3) . .
O3 Er1 O2 Te1 84.7(4) 1_655 .
O6 Er1 O2 Te1 -84.9(4) . .
O7 Er1 O2 Te1 171.1(4) . .
O4 Er1 O2 Te1 8.1(6) . .
O5 Er1 O2 Te1 -162.6(3) . .
O1 Er1 O2 Te1 0.0(3) . .
O3 Er1 O2 Te1 -97.0(5) 1_655 2_665
O6 Er1 O2 Te1 93.4(5) . 2_665
O7 Er1 O2 Te1 -10.6(4) . 2_665
O4 Er1 O2 Te1 -173.6(4) . 2_665
O5 Er1 O2 Te1 15.8(7) . 2_665
O1 Er1 O2 Te1 178.3(6) . 2_665
Te1 Er1 O2 Te1 178.4(7) . 2_665
O2 Te1 O3 Er1 14(2) . 1_455
O2 Te1 O3 Er1 -59(2) 2_665 1_455
O1 Te1 O3 Er1 92(2) . 1_455
Er1 Te1 O3 Er1 50(2) . 1_455
O13 S1 O4 Er1 -123.5(7) . .
O12 S1 O4 Er1 -1.0(8) . .
O10 S1 O4 Er1 116.5(7) . .
O3 Er1 O4 S1 -157.6(7) 1_655 .
O6 Er1 O4 S1 10.5(7) . .
O7 Er1 O4 S1 128.7(6) . .
O2 Er1 O4 S1 -78.8(8) . .
O5 Er1 O4 S1 94.9(7) . .
O1 Er1 O4 S1 -71.4(7) . .
Te1 Er1 O4 S1 -74.5(7) . .
O6 S2 O5 Er1 20.9(8) 1_655 .
O7 S2 O5 Er1 143.0(6) 2_775 .
O11 S2 O5 Er1 -101.1(6) . .
O3 Er1 O5 S2 -24.4(7) 1_655 .
O6 Er1 O5 S2 151.1(6) . .
O7 Er1 O5 S2 -106.0(7) . .
O4 Er1 O5 S2 53.9(6) . .
O2 Er1 O5 S2 -131.7(6) . .
O1 Er1 O5 S2 83.6(8) . .
Te1 Er1 O5 S2 -165.4(2) . .
O3 Er1 O6 S2 -176.7(12) 1_655 1_455
O7 Er1 O6 S2 -46.9(15) . 1_455
O4 Er1 O6 S2 100.9(15) . 1_455
O2 Er1 O6 S2 -115.2(15) . 1_455
O5 Er1 O6 S2 25.3(15) . 1_455
O1 Er1 O6 S2 179.4(15) . 1_455
Te1 Er1 O6 S2 -144.2(15) . 1_455
O3 Er1 O7 S2 -120.4(9) 1_655 2_775
O6 Er1 O7 S2 68.7(9) . 2_775
O4 Er1 O7 S2 -48.0(11) . 2_775
O2 Er1 O7 S2 148.8(9) . 2_775
O5 Er1 O7 S2 -13.7(8) . 2_775
O1 Er1 O7 S2 160.1(7) . 2_775
Te1 Er1 O7 S2 153.2(8) . 2_775
O9 Te2 O8 Er2 61.6(6) . 1_655
O1 Te2 O8 Er2 -31.0(6) . 1_655
O8 Te2 O9 Er2 81.3(8) . .
O1 Te2 O9 Er2 -179.1(8) . .
O11 Er2 O9 Te2 161.3(8) 1_445 .
O8 Er2 O9 Te2 57.7(8) 1_455 .
O10 Er2 O9 Te2 -33.3(8) 2_666 .
O13 Er2 O9 Te2 141.9(15) 1_445 .
O12 Er2 O9 Te2 -114.4(8) 1_545 .
O13 S1 O10 Er2 10.3(8) . 2_666
O4 S1 O10 Er2 131.3(6) . 2_666
O12 S1 O10 Er2 -111.4(7) . 2_666
O6 S2 O11 Er2 -12.4(12) 1_655 1_665
O5 S2 O11 Er2 110.2(10) . 1_665
O7 S2 O11 Er2 -131.7(10) 2_775 1_665
O13 S1 O12 Er2 -8.6(9) . 1_565
O4 S1 O12 Er2 -131.2(7) . 1_565
O10 S1 O12 Er2 112.2(7) . 1_565
O4 S1 O13 Er2 7.8(13) . 1_665
O12 S1 O13 Er2 -113.2(11) . 1_665
O10 S1 O13 Er2 126.4(10) . 1_665
